data_4085934
loop_
_publ_author_name
'Maity, Ramananda'
'van der Meer, Margarethe'
'Hohloch, Stephan'
'Sarkar, Biprajit'

_publ_section_title
;
 Di- and Trinuclear Iridium(III) Complexes with Poly-Mesoionic Carbenes
 Synthesized through Selective Base-Dependent Metalation
;
_journal_issue 12
_journal_name_full Organometallics
_journal_page_first 3090
_journal_paper_doi 10.1021/acs.organomet.5b00365
_journal_volume 34
_journal_year 2015
_chemical_formula_sum 'C87 H118 Cl14 I10 Ir4 N18'
_chemical_formula_weight 3950.09
_chemical_name_systematic
;
 ?
;
_space_group_IT_number 15
_symmetry_cell_setting monoclinic
_symmetry_space_group_name_Hall '-C 2yc'
_symmetry_space_group_name_H-M 'C 1 2/c 1'
_atom_sites_solution_hydrogens geom
_atom_sites_solution_primary direct
_atom_sites_solution_secondary difmap
_audit_creation_method SHELXL-97
_cell_angle_alpha 90.000(5)
_cell_angle_beta 105.662(5)
_cell_angle_gamma 90.000(5)
_cell_formula_units_Z 4
_cell_length_a 46.714(5)
_cell_length_b 16.719(5)
_cell_length_c 16.211(5)
_cell_measurement_reflns_used 7136
_cell_measurement_temperature 140(2)
_cell_measurement_theta_max 25.21
_cell_measurement_theta_min 0.91
_cell_volume 12191(5)
_computing_structure_refinement 'SHELXL-97 (Sheldrick, 2008)'
_diffrn_ambient_temperature 140(2)
_diffrn_measured_fraction_theta_full 0.988
_diffrn_measured_fraction_theta_max 0.988
_diffrn_measurement_device_type 'Bruker Smart AXS'
_diffrn_measurement_method 'omega scans'
_diffrn_radiation_monochromator graphite
_diffrn_radiation_source 'fine-focus sealed tube'
_diffrn_radiation_type MoK\a
_diffrn_radiation_wavelength 0.71069
_diffrn_reflns_av_R_equivalents 0.0872
_diffrn_reflns_av_sigmaI/netI 0.0610
_diffrn_reflns_limit_h_max 55
_diffrn_reflns_limit_h_min -47
_diffrn_reflns_limit_k_max 19
_diffrn_reflns_limit_k_min -19
_diffrn_reflns_limit_l_max 19
_diffrn_reflns_limit_l_min -19
_diffrn_reflns_number 66352
_diffrn_reflns_theta_full 25.21
_diffrn_reflns_theta_max 25.21
_diffrn_reflns_theta_min 0.91
_exptl_absorpt_coefficient_mu 7.239
_exptl_absorpt_correction_T_max 0.7452
_exptl_absorpt_correction_T_min 0.4992
_exptl_absorpt_correction_type multi-scan
_exptl_absorpt_process_details 'blessing, 1995'
_exptl_crystal_colour orange
_exptl_crystal_density_diffrn 2.152
_exptl_crystal_density_method 'not measured'
_exptl_crystal_description block
_exptl_crystal_F_000 7368
_exptl_crystal_size_max 0.28
_exptl_crystal_size_mid 0.14
_exptl_crystal_size_min 0.08
_refine_diff_density_max 3.837
_refine_diff_density_min -1.629
_refine_diff_density_rms 0.269
_refine_ls_extinction_method none
_refine_ls_goodness_of_fit_ref 1.040
_refine_ls_hydrogen_treatment mixed
_refine_ls_matrix_type full
_refine_ls_number_parameters 622
_refine_ls_number_reflns 10849
_refine_ls_number_restraints 28
_refine_ls_restrained_S_all 1.041
_refine_ls_R_factor_all 0.0990
_refine_ls_R_factor_gt 0.0510
_refine_ls_shift/su_max 0.001
_refine_ls_shift/su_mean 0.000
_refine_ls_structure_factor_coef Fsqd
_refine_ls_weighting_details 'calc w=1/[\s^2^(Fo^2^)+(0.0488P)^2^+556.1392P] where P=(Fo^2^+2Fc^2^)/3'
_refine_ls_weighting_scheme calc
_refine_ls_wR_factor_gt 0.1125
_refine_ls_wR_factor_ref 0.1410
_reflns_number_gt 7136
_reflns_number_total 10849
_reflns_threshold_expression >2\s(I)
_cod_data_source_file om5b00365_si_002.cif
_cod_data_source_block sar451m
_cod_depositor_comments 'Adding full bibliography for 4085934--4085935.cif.'
_cod_original_sg_symbol_H-M C2/c
_cod_database_code 4085934

loop_
_symmetry_equiv_pos_as_xyz
'x, y, z'
'-x, y, -z+1/2'
'x+1/2, y+1/2, z'
'-x+1/2, y+1/2, -z+1/2'
'-x, -y, -z'
'x, -y, z-1/2'
'-x+1/2, -y+1/2, -z'
'x+1/2, -y+1/2, z-1/2'

loop_
_atom_site_label
_atom_site_type_symbol
_atom_site_fract_x
_atom_site_fract_y
_atom_site_fract_z
_atom_site_U_iso_or_equiv
_atom_site_adp_type
_atom_site_occupancy
_atom_site_symmetry_multiplicity
_atom_site_calc_flag
_atom_site_refinement_flags
_atom_site_disorder_assembly
_atom_site_disorder_group
Ir1 Ir 0.141305(12) 0.16343(3) -0.27823(3) 0.02825(14) Uani 1 1 d . . .
Ir2 Ir 0.157603(12) 0.31513(3) 0.22213(3) 0.02652(14) Uani 1 1 d . . .
I4 I 0.13905(2) 0.45664(5) 0.14148(6) 0.0339(2) Uani 1 1 d . . .
I1 I 0.13820(2) 0.09667(6) -0.12737(6) 0.0370(2) Uani 1 1 d . . .
I3 I 0.12748(2) 0.35662(5) 0.33927(5) 0.0342(2) Uani 1 1 d . . .
I2 I 0.19051(2) 0.07245(6) -0.26455(6) 0.0451(3) Uani 1 1 d . . .
C2 C 0.1591(3) 0.3175(7) -0.1638(8) 0.028(3) Uani 1 1 d . . .
C16 C 0.1345(3) 0.3321(8) -0.1235(7) 0.022(3) Uani 1 1 d . . .
N3 N 0.1796(3) 0.3770(7) -0.1554(7) 0.036(3) Uani 1 1 d . . .
C18 C 0.1088(3) 0.3071(8) -0.0133(8) 0.026(3) Uani 1 1 d . . .
N7 N 0.0425(3) 0.5526(7) -0.2585(7) 0.033(3) Uani 1 1 d . . .
C6 C 0.0961(3) 0.1124(9) -0.3474(9) 0.035(3) Uani 1 1 d . . .
N2 N 0.1987(3) 0.3641(8) -0.2012(8) 0.049(4) Uani 1 1 d . . .
C37 C 0.0696(3) 0.4686(8) -0.1648(8) 0.030(3) Uani 1 1 d . . .
N5 N 0.0847(3) 0.1586(6) 0.1149(7) 0.031(3) Uani 1 1 d . . .
C36 C 0.1138(3) 0.3906(8) -0.1569(8) 0.032(3) Uani 1 1 d . . .
H105 H 0.1154 0.4196 -0.2044 0.038 Uiso 1 1 calc R . .
C22 C 0.0856(4) 0.1481(10) 0.2925(10) 0.052(5) Uani 1 1 d . . .
H26A H 0.0906 0.1232 0.3479 0.079 Uiso 1 1 calc R . .
H26B H 0.0708 0.1166 0.2533 0.079 Uiso 1 1 calc R . .
H26C H 0.0779 0.2007 0.2966 0.079 Uiso 1 1 calc R . .
C34 C 0.0876(3) 0.3632(7) -0.0509(8) 0.027(3) Uani 1 1 d . . .
H103 H 0.0714 0.3720 -0.0293 0.033 Uiso 1 1 calc R . .
C41 C 0.0589(3) 0.5392(9) -0.0362(9) 0.041(4) Uani 1 1 d . . .
H34A H 0.0546 0.5942 -0.0273 0.061 Uiso 1 1 calc R . .
H34B H 0.0786 0.5264 -0.0023 0.061 Uiso 1 1 calc R . .
H34C H 0.0448 0.5055 -0.0194 0.061 Uiso 1 1 calc R . .
C26 C 0.2058(3) 0.3514(9) 0.2528(8) 0.036(3) Uani 1 1 d . . .
N6 N 0.0850(3) 0.1986(7) 0.0460(7) 0.033(3) Uani 1 1 d . . .
C1 C 0.1649(3) 0.2606(9) -0.2205(8) 0.033(3) Uani 1 1 d . . .
N4 N 0.1072(3) 0.1922(7) 0.1755(7) 0.031(3) Uani 1 1 d . . .
C27 C 0.2016(3) 0.3093(9) 0.3224(9) 0.036(3) Uani 1 1 d . . .
C35 C 0.0908(3) 0.4069(8) -0.1216(8) 0.027(3) Uani 1 1 d . . .
C5 C 0.1825(3) 0.4516(9) -0.1050(9) 0.040(4) Uani 1 1 d . . .
H14A H 0.2031 0.4627 -0.0795 0.060 Uiso 1 1 calc R . .
H14B H 0.1725 0.4456 -0.0608 0.060 Uiso 1 1 calc R . .
H14C H 0.1737 0.4950 -0.1420 0.060 Uiso 1 1 calc R . .
C31 C 0.1884(4) 0.1626(9) 0.3528(9) 0.045(4) Uani 1 1 d . . .
H55A H 0.1767 0.1202 0.3208 0.068 Uiso 1 1 calc R . .
H55B H 0.1792 0.1818 0.3952 0.068 Uiso 1 1 calc R . .
H55C H 0.2080 0.1430 0.3805 0.068 Uiso 1 1 calc R . .
C3 C 0.2022(4) 0.2665(13) -0.3097(14) 0.085(6) Uani 1 1 d DU . .
C39 C 0.0295(3) 0.5997(8) -0.3353(9) 0.035(3) Uani 1 1 d . . .
H35A H 0.0137 0.6328 -0.3259 0.042 Uiso 1 1 calc R . .
H35B H 0.0210 0.5641 -0.3829 0.042 Uiso 1 1 calc R . .
C30 C 0.2100(3) 0.3336(9) 0.4157(8) 0.039(4) Uani 1 1 d . . .
H56A H 0.2284 0.3085 0.4451 0.059 Uiso 1 1 calc R . .
H56B H 0.1947 0.3171 0.4413 0.059 Uiso 1 1 calc R . .
H56C H 0.2122 0.3907 0.4200 0.059 Uiso 1 1 calc R . .
C19 C 0.1057(3) 0.2581(7) 0.0596(8) 0.027(3) Uani 1 1 d . . .
C8 C 0.1129(3) 0.2358(9) -0.3805(10) 0.042(4) Uani 1 1 d U . .
C15 C 0.1163(5) 0.3249(10) -0.3925(12) 0.072(6) Uani 1 1 d . . .
H45A H 0.1001 0.3437 -0.4385 0.108 Uiso 1 1 calc R . .
H45B H 0.1347 0.3350 -0.4060 0.108 Uiso 1 1 calc R . .
H45C H 0.1162 0.3524 -0.3406 0.108 Uiso 1 1 calc R . .
C17 C 0.1321(3) 0.2890(7) -0.0504(7) 0.024(3) Uani 1 1 d . . .
H101 H 0.1457 0.2491 -0.0270 0.029 Uiso 1 1 calc R . .
C25 C 0.1971(3) 0.3011(8) 0.1768(8) 0.034(3) Uani 1 1 d . . .
N9 N 0.0568(3) 0.5261(7) -0.1269(7) 0.033(3) Uani 1 1 d . . .
C7 C 0.0952(3) 0.2006(9) -0.3345(9) 0.044(4) Uani 1 1 d . . .
C21 C 0.1132(4) 0.1540(9) 0.2600(9) 0.044(4) Uani 1 1 d . . .
H25A H 0.1283 0.1845 0.3007 0.053 Uiso 1 1 calc R . .
H25B H 0.1211 0.1007 0.2566 0.053 Uiso 1 1 calc R . .
C38 C 0.0598(3) 0.4859(9) -0.2516(9) 0.036(3) Uani 1 1 d . . .
H30 H 0.0641 0.4577 -0.2962 0.043 Uiso 1 1 calc R . .
N8 N 0.0404(3) 0.5773(7) -0.1828(7) 0.036(3) Uani 1 1 d . . .
C20 C 0.1211(3) 0.2563(8) 0.1481(8) 0.031(3) Uani 1 1 d . . .
C29 C 0.2187(3) 0.4329(9) 0.2530(10) 0.041(4) Uani 1 1 d . . .
H57A H 0.2209 0.4573 0.3079 0.062 Uiso 1 1 calc R . .
H57B H 0.2058 0.4648 0.2093 0.062 Uiso 1 1 calc R . .
H57C H 0.2378 0.4289 0.2418 0.062 Uiso 1 1 calc R . .
C28 C 0.1907(3) 0.2286(9) 0.2943(8) 0.035(3) Uani 1 1 d . . .
N1 N 0.1892(3) 0.2966(7) -0.2418(8) 0.044(3) Uani 1 1 d . A .
C33 C 0.2025(4) 0.3227(9) 0.0922(9) 0.043(4) Uani 1 1 d . . .
H58A H 0.1978 0.2777 0.0542 0.065 Uiso 1 1 calc R . .
H58B H 0.2229 0.3372 0.1007 0.065 Uiso 1 1 calc R . .
H58C H 0.1900 0.3670 0.0676 0.065 Uiso 1 1 calc R . .
C11 C 0.0737(3) 0.2369(11) -0.2890(11) 0.056(5) Uani 1 1 d . . .
H46A H 0.0749 0.2941 -0.2905 0.084 Uiso 1 1 calc R . .
H46B H 0.0788 0.2191 -0.2306 0.084 Uiso 1 1 calc R . .
H46C H 0.0538 0.2203 -0.3173 0.084 Uiso 1 1 calc R . .
C12 C 0.0777(4) 0.0510(10) -0.3195(11) 0.054(4) Uani 1 1 d . . .
H47A H 0.0571 0.0622 -0.3447 0.082 Uiso 1 1 calc R . .
H47B H 0.0818 0.0520 -0.2582 0.082 Uiso 1 1 calc R . .
H47C H 0.0824 -0.0009 -0.3375 0.082 Uiso 1 1 calc R . .
C40 C 0.0524(4) 0.6517(11) -0.3574(10) 0.057(5) Uani 1 1 d . . .
H36A H 0.0433 0.6821 -0.4079 0.085 Uiso 1 1 calc R . .
H36B H 0.0679 0.6189 -0.3678 0.085 Uiso 1 1 calc R . .
H36C H 0.0606 0.6874 -0.3106 0.085 Uiso 1 1 calc R . .
C23 C 0.0633(3) 0.1784(9) -0.0360(9) 0.042(4) Uani 1 1 d . . .
H24A H 0.0497 0.1389 -0.0263 0.064 Uiso 1 1 calc R . .
H24B H 0.0737 0.1576 -0.0751 0.064 Uiso 1 1 calc R . .
H24C H 0.0526 0.2256 -0.0599 0.064 Uiso 1 1 calc R . .
Cl21 Cl 0.24932(9) 0.5067(2) 0.0700(2) 0.0472(10) Uani 1 1 d . . .
Cl22 Cl 0.28635(10) 0.5147(3) -0.0474(3) 0.0523(10) Uani 1 1 d . . .
Cl20 Cl 0.26565(12) 0.3615(3) -0.0044(4) 0.0721(15) Uani 1 1 d . . .
C201 C 0.2776(4) 0.4589(10) 0.0329(10) 0.044(4) Uani 1 1 d . . .
H201 H 0.2955 0.4541 0.0810 0.053 Uiso 1 1 calc R . .
I10 I 0.00241(3) 0.37112(7) -0.41547(7) 0.0527(3) Uani 1 1 d . . .
C24 C 0.1888(3) 0.2239(8) 0.2029(9) 0.033(3) Uani 1 1 d . . .
C9 C 0.1276(4) 0.1742(9) -0.4164(9) 0.041(4) Uani 1 1 d . . .
C32 C 0.1818(3) 0.1499(8) 0.1494(9) 0.038(4) Uani 1 1 d . . .
H59A H 0.1725 0.1643 0.0910 0.057 Uiso 1 1 calc R . .
H59B H 0.1686 0.1166 0.1704 0.057 Uiso 1 1 calc R . .
H59C H 0.1999 0.1211 0.1525 0.057 Uiso 1 1 calc R . .
C10 C 0.1160(3) 0.0986(9) -0.3989(9) 0.039(4) Uani 1 1 d . . .
C13 C 0.1216(4) 0.0202(10) -0.4335(10) 0.053(5) Uani 1 1 d . . .
H48A H 0.1166 -0.0217 -0.3992 0.079 Uiso 1 1 calc R . .
H48B H 0.1422 0.0162 -0.4323 0.079 Uiso 1 1 calc R . .
H48C H 0.1095 0.0152 -0.4915 0.079 Uiso 1 1 calc R . .
C14 C 0.1460(4) 0.1855(11) -0.4778(10) 0.059(5) Uani 1 1 d . . .
H49A H 0.1346 0.1712 -0.5344 0.088 Uiso 1 1 calc R . .
H49B H 0.1634 0.1521 -0.4611 0.088 Uiso 1 1 calc R . .
H49C H 0.1520 0.2405 -0.4772 0.088 Uiso 1 1 calc R . .
Cl30 Cl -0.0056(3) 0.1856(8) -0.6526(10) 0.317(12) Uani 1 1 d . . .
Cl32 Cl 0.0081(4) 0.1082(9) -0.5075(13) 0.264(8) Uani 1 1 d . . .
Cl31 Cl 0.05100(19) 0.2088(7) -0.5464(6) 0.161(4) Uani 1 1 d . . .
C300 C 0.0174(6) 0.194(2) -0.5529(19) 0.128(12) Uani 1 1 d . . .
H300 H 0.0105 0.2396 -0.5253 0.153 Uiso 1 1 calc R . .
C400 C 0.0000 0.101(4) -0.2500 0.34(3) Uani 1 2 d SDU . .
H40A H -0.0105 0.1336 -0.2182 0.404 Uiso 0.50 1 calc PR . .
H40B H 0.0105 0.1336 -0.2818 0.404 Uiso 0.50 1 calc PR . .
Cl40 Cl 0.0243(5) 0.0155(10) -0.1820(10) 0.296(9) Uani 1 1 d D . .
C4 C 0.2359(4) 0.278(2) -0.278(2) 0.049(8) Uani 0.50 1 d PDU A 1
H4A H 0.2450 0.2601 -0.3217 0.074 Uiso 0.50 1 calc PR A 1
H4B H 0.2436 0.2475 -0.2269 0.074 Uiso 0.50 1 calc PR A 1
H4C H 0.2403 0.3336 -0.2666 0.074 Uiso 0.50 1 calc PR A 1
C4A C 0.2215(10) 0.330(2) -0.336(2) 0.083(16) Uani 0.50 1 d PD A 2
H4A1 H 0.2297 0.3089 -0.3796 0.125 Uiso 0.50 1 calc PR A 2
H4A2 H 0.2374 0.3445 -0.2867 0.125 Uiso 0.50 1 calc PR A 2
H4A3 H 0.2097 0.3762 -0.3569 0.125 Uiso 0.50 1 calc PR A 2

loop_
_atom_site_aniso_label
_atom_site_aniso_U_11
_atom_site_aniso_U_22
_atom_site_aniso_U_33
_atom_site_aniso_U_23
_atom_site_aniso_U_13
_atom_site_aniso_U_12
Ir1 0.0364(3) 0.0270(3) 0.0238(3) 0.0006(2) 0.0123(2) 0.0031(2)
Ir2 0.0352(3) 0.0248(3) 0.0215(3) 0.0014(2) 0.0110(2) 0.0020(2)
I4 0.0449(6) 0.0243(5) 0.0303(5) 0.0032(4) 0.0063(4) 0.0005(4)
I1 0.0537(6) 0.0324(5) 0.0302(5) 0.0048(4) 0.0206(4) 0.0049(4)
I3 0.0444(6) 0.0353(5) 0.0265(4) -0.0021(4) 0.0156(4) 0.0028(4)
I2 0.0486(6) 0.0532(6) 0.0361(5) -0.0016(5) 0.0158(5) 0.0164(5)
C2 0.034(8) 0.017(6) 0.036(7) 0.009(6) 0.013(6) -0.001(6)
C16 0.022(7) 0.036(7) 0.009(5) -0.003(5) 0.006(5) 0.001(6)
N3 0.037(7) 0.038(7) 0.033(6) 0.000(5) 0.011(6) 0.000(6)
C18 0.030(8) 0.025(7) 0.020(6) -0.002(5) 0.005(6) -0.002(6)
N7 0.040(7) 0.027(6) 0.031(6) 0.013(5) 0.011(5) 0.006(5)
C6 0.035(8) 0.036(8) 0.035(8) -0.006(6) 0.008(6) 0.003(7)
N2 0.064(10) 0.041(8) 0.052(8) -0.008(6) 0.032(7) -0.018(7)
C37 0.035(8) 0.032(8) 0.025(7) -0.006(6) 0.012(6) -0.014(6)
N5 0.042(7) 0.019(6) 0.032(6) 0.002(5) 0.013(5) 0.003(5)
C36 0.042(9) 0.040(8) 0.014(6) 0.001(6) 0.008(6) -0.001(7)
C22 0.076(13) 0.054(11) 0.040(9) 0.012(8) 0.036(9) -0.004(9)
C34 0.032(8) 0.026(7) 0.028(7) -0.006(6) 0.014(6) 0.001(6)
C41 0.052(10) 0.041(9) 0.032(8) -0.009(7) 0.015(7) 0.010(7)
C26 0.011(7) 0.062(10) 0.029(7) -0.011(7) -0.002(6) -0.006(6)
N6 0.049(8) 0.031(6) 0.022(6) 0.005(5) 0.016(5) -0.001(6)
C1 0.028(8) 0.056(9) 0.021(7) 0.009(6) 0.014(6) 0.012(7)
N4 0.041(7) 0.029(6) 0.027(6) 0.013(5) 0.014(5) 0.005(5)
C27 0.049(9) 0.037(8) 0.028(7) 0.008(6) 0.018(7) 0.015(7)
C35 0.026(7) 0.034(8) 0.020(6) -0.003(6) 0.004(6) 0.004(6)
C5 0.044(9) 0.036(8) 0.038(8) -0.007(7) 0.009(7) -0.003(7)
C31 0.056(11) 0.046(9) 0.035(8) 0.008(7) 0.013(7) 0.011(8)
C3 0.085(7) 0.085(7) 0.085(7) -0.0003(10) 0.023(2) -0.0002(10)
C39 0.044(9) 0.027(7) 0.033(8) 0.006(6) 0.010(7) -0.003(7)
C30 0.055(10) 0.035(8) 0.024(7) 0.000(6) 0.004(7) 0.020(7)
C19 0.043(8) 0.017(6) 0.025(7) 0.004(5) 0.018(6) 0.003(6)
C8 0.042(4) 0.042(4) 0.042(4) 0.0001(10) 0.0109(14) 0.0005(10)
C15 0.095(16) 0.042(11) 0.060(12) -0.002(9) -0.014(11) 0.008(10)
C17 0.031(8) 0.024(7) 0.018(6) 0.006(5) 0.005(5) 0.008(6)
C25 0.044(9) 0.034(8) 0.023(7) 0.002(6) 0.012(6) -0.005(7)
N9 0.034(7) 0.038(7) 0.030(6) 0.000(5) 0.012(5) 0.000(5)
C7 0.039(9) 0.042(9) 0.040(9) -0.017(7) -0.007(7) 0.017(7)
C21 0.067(11) 0.037(9) 0.032(8) 0.004(7) 0.020(8) 0.005(8)
C38 0.043(9) 0.038(8) 0.026(7) 0.000(6) 0.005(6) 0.009(7)
N8 0.045(8) 0.029(6) 0.035(7) 0.015(5) 0.012(6) 0.010(6)
C20 0.045(9) 0.020(7) 0.032(7) 0.010(6) 0.016(6) 0.011(6)
C29 0.037(9) 0.038(9) 0.050(9) -0.006(7) 0.013(7) -0.007(7)
C28 0.039(9) 0.041(9) 0.026(7) 0.006(6) 0.009(6) 0.010(7)
N1 0.050(8) 0.039(8) 0.053(8) -0.012(6) 0.031(7) 0.002(6)
C33 0.050(10) 0.051(10) 0.034(8) 0.000(7) 0.021(7) -0.007(8)
C11 0.037(10) 0.062(11) 0.060(11) -0.026(9) -0.003(8) 0.018(8)
C12 0.050(11) 0.055(11) 0.064(11) -0.007(9) 0.025(9) -0.006(9)
C40 0.059(11) 0.068(12) 0.045(9) 0.016(9) 0.018(8) -0.021(9)
C23 0.055(10) 0.037(9) 0.033(8) -0.005(7) 0.008(7) -0.011(8)
Cl21 0.043(2) 0.054(2) 0.046(2) -0.0029(19) 0.0147(18) -0.0016(19)
Cl22 0.058(3) 0.060(3) 0.042(2) 0.0052(19) 0.021(2) -0.006(2)
Cl20 0.086(4) 0.052(3) 0.099(4) -0.013(3) 0.061(3) -0.014(3)
C201 0.044(10) 0.057(10) 0.036(8) 0.003(7) 0.019(7) 0.004(8)
I10 0.0553(7) 0.0553(7) 0.0441(6) 0.0039(5) 0.0076(5) 0.0012(5)
C24 0.041(9) 0.024(7) 0.034(8) -0.004(6) 0.010(7) 0.002(6)
C9 0.061(11) 0.034(8) 0.025(7) 0.012(6) 0.006(7) -0.005(7)
C32 0.057(10) 0.030(8) 0.029(7) -0.003(6) 0.013(7) 0.007(7)
C10 0.045(9) 0.039(8) 0.028(7) -0.006(6) 0.001(7) -0.014(7)
C13 0.069(12) 0.050(10) 0.043(9) -0.032(8) 0.023(9) -0.008(9)
C14 0.089(14) 0.056(11) 0.029(8) 0.000(8) 0.014(9) -0.017(10)
Cl30 0.229(13) 0.237(13) 0.335(17) -0.185(13) -0.182(13) 0.146(11)
Cl32 0.303(18) 0.165(12) 0.40(2) -0.019(14) 0.230(18) 0.002(12)
Cl31 0.112(6) 0.240(11) 0.149(7) -0.085(8) 0.066(6) -0.022(7)
C300 0.08(2) 0.15(3) 0.13(2) -0.06(2) 0.001(17) 0.024(19)
C400 0.34(3) 0.34(3) 0.34(3) 0.000 0.091(8) 0.000
Cl40 0.48(3) 0.208(14) 0.240(15) -0.044(12) 0.168(17) -0.094(17)
C4 0.049(8) 0.049(8) 0.049(8) 0.0000(10) 0.013(2) 0.0002(10)
C4A 0.13(4) 0.09(3) 0.06(2) -0.05(2) 0.07(3) -0.08(3)

loop_
_atom_type_symbol
_atom_type_description
_atom_type_scat_dispersion_real
_atom_type_scat_dispersion_imag
_atom_type_scat_source
C C 0.0033 0.0016 'International Tables Vol C Tables 4.2.6.8 and 6.1.1.4'
H H 0.0000 0.0000 'International Tables Vol C Tables 4.2.6.8 and 6.1.1.4'
N N 0.0061 0.0033 'International Tables Vol C Tables 4.2.6.8 and 6.1.1.4'
I I -0.4742 1.8119 'International Tables Vol C Tables 4.2.6.8 and 6.1.1.4'
Ir Ir -1.4442 7.9887 'International Tables Vol C Tables 4.2.6.8 and 6.1.1.4'
Cl Cl 0.1484 0.1585 'International Tables Vol C Tables 4.2.6.8 and 6.1.1.4'

loop_
_geom_angle_atom_site_label_1
_geom_angle_atom_site_label_2
_geom_angle_atom_site_label_3
_geom_angle
_geom_angle_site_symmetry_1
C1 Ir1 C9 112.4(5) .
C1 Ir1 C8 92.8(5) .
C9 Ir1 C8 38.8(6) .
C1 Ir1 C7 108.2(5) .
C9 Ir1 C7 64.1(6) .
C8 Ir1 C7 36.9(6) .
C1 Ir1 C10 150.0(5) .
C9 Ir1 C10 37.6(5) .
C8 Ir1 C10 62.8(6) .
C7 Ir1 C10 63.3(5) .
C1 Ir1 C6 147.0(5) .
C9 Ir1 C6 62.9(5) .
C8 Ir1 C6 62.7(5) .
C7 Ir1 C6 39.0(5) .
C10 Ir1 C6 36.5(5) .
C1 Ir1 I2 93.9(4) .
C9 Ir1 I2 98.0(4) .
C8 Ir1 I2 134.3(4) .
C7 Ir1 I2 155.3(4) .
C10 Ir1 I2 92.0(4) .
C6 Ir1 I2 118.9(4) .
C1 Ir1 I1 93.8(3) .
C9 Ir1 I1 152.8(4) .
C8 Ir1 I1 137.5(4) .
C7 Ir1 I1 101.8(5) .
C10 Ir1 I1 115.8(4) .
C6 Ir1 I1 91.2(4) .
I2 Ir1 I1 86.92(3) .
C20 Ir2 C25 113.5(5) .
C20 Ir2 C24 93.6(5) .
C25 Ir2 C24 38.7(5) .
C20 Ir2 C28 110.3(5) .
C25 Ir2 C28 64.7(5) .
C24 Ir2 C28 38.9(5) .
C20 Ir2 C27 148.6(5) .
C25 Ir2 C27 63.0(5) .
C24 Ir2 C27 63.9(5) .
C28 Ir2 C27 38.5(5) .
C20 Ir2 C26 151.8(5) .
C25 Ir2 C26 38.3(5) .
C24 Ir2 C26 63.6(5) .
C28 Ir2 C26 62.9(6) .
C27 Ir2 C26 35.9(5) .
C20 Ir2 I4 91.7(3) .
C25 Ir2 I4 96.9(4) .
C24 Ir2 I4 132.3(4) .
C28 Ir2 I4 155.3(4) .
C27 Ir2 I4 119.5(4) .
C26 Ir2 I4 92.4(4) .
C20 Ir2 I3 91.4(4) .
C25 Ir2 I3 154.5(4) .
C24 Ir2 I3 139.5(4) .
C28 Ir2 I3 102.4(3) .
C27 Ir2 I3 92.9(3) .
C26 Ir2 I3 116.7(3) .
I4 Ir2 I3 87.51(3) .
N3 C2 C1 107.8(12) .
N3 C2 C16 116.2(11) .
C1 C2 C16 135.3(12) .
C36 C16 C17 118.8(11) .
C36 C16 C2 119.2(11) .
C17 C16 C2 122.0(11) .
N2 N3 C2 112.8(11) .
N2 N3 C5 118.2(12) .
C2 N3 C5 129.0(12) .
C34 C18 C17 120.1(11) .
C34 C18 C19 121.2(12) .
C17 C18 C19 118.3(11) .
N8 N7 C38 111.7(11) .
N8 N7 C39 120.3(11) .
C38 N7 C39 127.8(12) .
C10 C6 C12 126.0(13) .
C10 C6 C7 107.0(13) .
C12 C6 C7 126.7(14) .
C10 C6 Ir1 71.7(8) .
C12 C6 Ir1 130.2(11) .
C7 C6 Ir1 67.6(8) .
N1 N2 N3 103.6(11) .
N9 C37 C38 104.1(12) .
N9 C37 C35 126.9(11) .
C38 C37 C35 128.8(12) .
N6 N5 N4 103.1(10) .
C35 C36 C16 121.5(12) .
C18 C34 C35 119.7(12) .
C27 C26 C25 109.1(13) .
C27 C26 C29 127.4(13) .
C25 C26 C29 123.4(13) .
C27 C26 Ir2 72.0(8) .
C25 C26 Ir2 67.9(7) .
C29 C26 Ir2 128.8(10) .
N5 N6 C19 113.8(11) .
N5 N6 C23 119.5(11) .
C19 N6 C23 126.6(11) .
C2 C1 N1 100.6(12) .
C2 C1 Ir1 131.8(10) .
N1 C1 Ir1 126.7(9) .
N5 N4 C20 115.3(10) .
N5 N4 C21 114.4(11) .
C20 N4 C21 130.3(12) .
C26 C27 C28 109.1(12) .
C26 C27 C30 128.5(14) .
C28 C27 C30 122.0(12) .
C26 C27 Ir2 72.1(8) .
C28 C27 Ir2 69.0(8) .
C30 C27 Ir2 130.5(10) .
C36 C35 C34 120.2(12) .
C36 C35 C37 116.3(12) .
C34 C35 C37 123.4(12) .
N1 C3 C4A 111.1(19) .
N1 C3 C4 107.5(19) .
C4A C3 C4 51(2) .
N7 C39 C40 111.1(12) .
N6 C19 C20 106.9(10) .
N6 C19 C18 119.5(11) .
C20 C19 C18 133.5(12) .
C7 C8 C9 109.3(13) .
C7 C8 C15 125.8(16) .
C9 C8 C15 124.9(15) .
C7 C8 Ir1 71.7(9) .
C9 C8 Ir1 69.8(8) .
C15 C8 Ir1 125.3(11) .
C18 C17 C16 119.5(11) .
C24 C25 C26 107.7(11) .
C24 C25 C33 127.3(12) .
C26 C25 C33 123.8(13) .
C24 C25 Ir2 71.1(8) .
C26 C25 Ir2 73.8(8) .
C33 C25 Ir2 130.3(10) .
N8 N9 C37 112.8(11) .
N8 N9 C41 117.3(11) .
C37 N9 C41 129.9(12) .
C8 C7 C6 107.4(13) .
C8 C7 C11 131.2(15) .
C6 C7 C11 120.8(15) .
C8 C7 Ir1 71.4(9) .
C6 C7 Ir1 73.4(8) .
C11 C7 Ir1 127.9(10) .
N4 C21 C22 112.5(13) .
N7 C38 C37 106.4(12) .
N7 N8 N9 105.0(10) .
N4 C20 C19 100.8(12) .
N4 C20 Ir2 124.8(9) .
C19 C20 Ir2 133.9(10) .
C24 C28 C27 106.4(12) .
C24 C28 C31 128.0(13) .
C27 C28 C31 124.4(12) .
C24 C28 Ir2 69.9(7) .
C27 C28 Ir2 72.4(8) .
C31 C28 Ir2 132.1(11) .
N2 N1 C1 115.1(11) .
N2 N1 C3 120.9(13) .
C1 N1 C3 123.8(13) .
Cl22 C201 Cl20 110.7(8) .
Cl22 C201 Cl21 111.0(9) .
Cl20 C201 Cl21 109.5(9) .
C25 C24 C28 107.6(11) .
C25 C24 C32 127.1(12) .
C28 C24 C32 125.1(12) .
C25 C24 Ir2 70.2(8) .
C28 C24 Ir2 71.3(8) .
C32 C24 Ir2 127.6(10) .
C10 C9 C8 107.6(13) .
C10 C9 C14 124.1(14) .
C8 C9 C14 126.8(14) .
C10 C9 Ir1 75.1(8) .
C8 C9 Ir1 71.5(8) .
C14 C9 Ir1 129.5(12) .
C6 C10 C9 108.3(13) .
C6 C10 C13 125.2(14) .
C9 C10 C13 126.3(14) .
C6 C10 Ir1 71.8(8) .
C9 C10 Ir1 67.2(8) .
C13 C10 Ir1 130.3(11) .
Cl31 C300 Cl30 116(2) .
Cl31 C300 Cl32 118(2) .
Cl30 C300 Cl32 99.7(18) .
Cl40 C400 Cl40 87(3) 2_554

loop_
_geom_bond_atom_site_label_1
_geom_bond_atom_site_label_2
_geom_bond_distance
_geom_bond_site_symmetry_2
Ir1 C1 2.043(15) .
Ir1 C9 2.165(13) .
Ir1 C8 2.188(15) .
Ir1 C7 2.192(14) .
Ir1 C10 2.270(13) .
Ir1 C6 2.271(14) .
Ir1 I2 2.7148(12) .
Ir1 I1 2.7274(12) .
Ir2 C20 2.052(15) .
Ir2 C25 2.176(14) .
Ir2 C24 2.188(14) .
Ir2 C28 2.207(14) .
Ir2 C27 2.253(15) .
Ir2 C26 2.255(13) .
Ir2 I4 2.7288(12) .
Ir2 I3 2.7404(11) .
C2 N3 1.363(17) .
C2 C1 1.398(19) .
C2 C16 1.485(17) .
C16 C36 1.381(18) .
C16 C17 1.418(16) .
N3 N2 1.322(16) .
N3 C5 1.477(17) .
C18 C34 1.378(18) .
C18 C17 1.412(17) .
C18 C19 1.477(17) .
N7 N8 1.323(15) .
N7 C38 1.361(17) .
N7 C39 1.461(16) .
C6 C10 1.42(2) .
C6 C12 1.49(2) .
C6 C7 1.49(2) .
N2 N1 1.321(17) .
C37 N9 1.363(17) .
C37 C38 1.387(18) .
C37 C35 1.469(19) .
N5 N6 1.305(14) .
N5 N4 1.351(15) .
C36 C35 1.374(18) .
C22 C21 1.53(2) .
C34 C35 1.401(17) .
C41 N9 1.464(16) .
C26 C27 1.388(19) .
C26 C25 1.455(18) .
C26 C29 1.49(2) .
N6 C19 1.365(17) .
N6 C23 1.474(17) .
C1 N1 1.410(18) .
N4 C20 1.386(17) .
N4 C21 1.468(17) .
C27 C28 1.47(2) .
C27 C30 1.512(18) .
C31 C28 1.476(19) .
C3 N1 1.48(2) .
C3 C4A 1.524(10) .
C3 C4 1.532(7) .
C39 C40 1.492(19) .
C19 C20 1.421(18) .
C8 C7 1.39(2) .
C8 C9 1.45(2) .
C8 C15 1.52(2) .
C25 C24 1.445(19) .
C25 C33 1.503(18) .
N9 N8 1.329(15) .
C7 C11 1.52(2) .
C28 C24 1.462(18) .
Cl21 C201 1.782(15) .
Cl22 C201 1.737(15) .
Cl20 C201 1.773(17) .
C24 C32 1.497(18) .
C9 C10 1.43(2) .
C9 C14 1.49(2) .
C10 C13 1.48(2) .
Cl30 C300 1.69(3) .
Cl32 C300 1.72(4) .
Cl31 C300 1.56(3) .
C400 Cl40 1.97(4) 2_554
C400 Cl40 1.97(4) .
